data_1559095
loop_
_publ_author_name
'Zhang, Xing-Jie'
'Zhong, Wei-Mao'
'Liu, Rui-Xue'
'Wang, Yong-Mei'
'Luo, Ting'
'Zou, Yan'
'Qin, Hua-Yan'
'Li, Xiao-Li'
'Zhang, Ruihan'
'Xiao, Wei-Lie'

_publ_section_title
;
 Structurally Diverse Labdane Diterpenoids from <i>Leonurus japonicus</i>
 and Their Anti-inflammatory Properties in LPS-Induced RAW264.7 Cells.
;
_journal_issue 9
_journal_name_full 'Journal of natural products'
_journal_page_first 2545
_journal_page_last 2558
_journal_paper_doi 10.1021/acs.jnatprod.9b00597
_journal_volume 83
_journal_year 2020
_chemical_absolute_configuration ad
_chemical_formula_moiety 'C22 H32 O6'
_chemical_formula_sum 'C22 H32 O6'
_chemical_formula_weight 392.47
_space_group_crystal_system orthorhombic
_space_group_IT_number 19
_space_group_name_Hall 'P 2ac 2ab'
_space_group_name_H-M_alt 'P 21 21 21'
_atom_sites_solution_hydrogens geom
_atom_sites_solution_primary direct
_atom_sites_solution_secondary difmap
_audit_creation_method SHELXL-2014/7
_cell_angle_alpha 90
_cell_angle_beta 90
_cell_angle_gamma 90
_cell_formula_units_Z 4
_cell_length_a 9.4086(2)
_cell_length_b 11.8075(3)
_cell_length_c 18.6030(4)
_cell_measurement_reflns_used 9922
_cell_measurement_temperature 100(2)
_cell_measurement_theta_max 70.33
_cell_measurement_theta_min 4.44
_cell_volume 2066.65(8)
_computing_cell_refinement 'Bruker SAINT'
_computing_data_collection 'Bruker APEX2'
_computing_data_reduction 'Bruker SAINT'
_computing_molecular_graphics 'Bruker SHELXTL'
_computing_publication_material 'Bruker SHELXTL'
_computing_structure_refinement 'SHELXL-2014 (Sheldrick 2014)'
_computing_structure_solution 'SHELXS-97 (Sheldrick 2008)'
_diffrn_ambient_temperature 100(2)
_diffrn_measured_fraction_theta_full 0.998
_diffrn_measured_fraction_theta_max 0.987
_diffrn_measurement_device_type 'Bruker APEX-II CCD'
_diffrn_measurement_method '\f and \w scans'
_diffrn_radiation_type CuK\a
_diffrn_radiation_wavelength 1.54178
_diffrn_reflns_av_R_equivalents 0.0486
_diffrn_reflns_av_unetI/netI 0.0458
_diffrn_reflns_Laue_measured_fraction_full 0.998
_diffrn_reflns_Laue_measured_fraction_max 0.987
_diffrn_reflns_limit_h_max 11
_diffrn_reflns_limit_h_min -11
_diffrn_reflns_limit_k_max 14
_diffrn_reflns_limit_k_min -14
_diffrn_reflns_limit_l_max 22
_diffrn_reflns_limit_l_min -22
_diffrn_reflns_number 11610
_diffrn_reflns_point_group_measured_fraction_full 0.988
_diffrn_reflns_point_group_measured_fraction_max 0.968
_diffrn_reflns_theta_full 67.679
_diffrn_reflns_theta_max 70.321
_diffrn_reflns_theta_min 4.435
_diffrn_source 'fine-focus sealed tube'
_exptl_absorpt_coefficient_mu 0.740
_exptl_absorpt_correction_type multi-scan
_exptl_absorpt_process_details sadabs
_exptl_crystal_colour colourless
_exptl_crystal_density_diffrn 1.261
_exptl_crystal_description block
_exptl_crystal_F_000 848
_exptl_crystal_size_max 0.580
_exptl_crystal_size_mid 0.470
_exptl_crystal_size_min 0.230
_exptl_transmission_factor_max 0.7533
_exptl_transmission_factor_min 0.3924
_refine_diff_density_max 0.335
_refine_diff_density_min -0.260
_refine_diff_density_rms 0.056
_refine_ls_abs_structure_details
;
 Flack x determined using 1542 quotients [(I+)-(I-)]/[(I+)+(I-)]
 (Parsons, Flack and Wagner, Acta Cryst. B69 (2013) 249-259).
;
_refine_ls_abs_structure_Flack 0.16(8)
_refine_ls_extinction_coef 0.0056(7)
_refine_ls_extinction_expression Fc^*^=kFc[1+0.001xFc^2^\l^3^/sin(2\q)]^-1/4^
_refine_ls_extinction_method 'SHELXL-2014/7 (Sheldrick 2014'
_refine_ls_goodness_of_fit_ref 1.052
_refine_ls_hydrogen_treatment constr
_refine_ls_matrix_type full
_refine_ls_number_parameters 261
_refine_ls_number_reflns 3824
_refine_ls_number_restraints 0
_refine_ls_restrained_S_all 1.052
_refine_ls_R_factor_all 0.0429
_refine_ls_R_factor_gt 0.0425
_refine_ls_shift/su_max 0.000
_refine_ls_shift/su_mean 0.000
_refine_ls_structure_factor_coef Fsqd
_refine_ls_weighting_details 'w=1/[\s^2^(Fo^2^)+(0.0575P)^2^+0.8101P] where P=(Fo^2^+2Fc^2^)/3'
_refine_ls_weighting_scheme calc
_refine_ls_wR_factor_gt 0.1140
_refine_ls_wR_factor_ref 0.1146
_reflns_Friedel_coverage 0.715
_reflns_Friedel_fraction_full 0.974
_reflns_Friedel_fraction_max 0.943
_reflns_number_gt 3778
_reflns_number_total 3824
_reflns_threshold_expression 'I > 2\s(I)'
_cod_data_source_file np9b00597_si_001.cif
_cod_data_source_block cu_xlm57_0m
_cod_depositor_comments 'Adding full bibliography for 1559094--1559095.cif.'
_cod_database_code 1559095
_shelx_shelxl_version_number 2014/7
_shelx_space_group_comment
;
The symmetry employed for this shelxl refinement is uniquely defined
by the following loop, which should always be used as a source of
symmetry information in preference to the above space-group names.
They are only intended as comments.
;
_shelx_estimated_absorpt_t_min 0.674
_shelx_estimated_absorpt_t_max 0.848

loop_
_space_group_symop_operation_xyz
'x, y, z'
'x+1/2, -y+1/2, -z'
'-x, y+1/2, -z+1/2'
'-x+1/2, -y, z+1/2'

loop_
_atom_site_label
_atom_site_type_symbol
_atom_site_fract_x
_atom_site_fract_y
_atom_site_fract_z
_atom_site_U_iso_or_equiv
_atom_site_adp_type
_atom_site_occupancy
_atom_site_site_symmetry_order
_atom_site_calc_flag
_atom_site_refinement_flags_posn
_atom_site_refinement_flags_adp
_atom_site_refinement_flags_occupancy
_atom_site_disorder_assembly
_atom_site_disorder_group
O3 O 0.9322(2) 0.8613(2) 0.78489(10) 0.0337(5) Uani 1 1 d . . . . .
O9 O 0.80046(17) 0.96336(14) 0.97711(9) 0.0199(4) Uani 1 1 d . . . . .
H9 H 0.8612 0.9985 0.9526 0.030 Uiso 1 1 calc R U . . .
O15 O 0.6060(3) 1.4711(2) 1.05608(14) 0.0482(6) Uani 1 1 d . . . . .
O7 O 0.4670(2) 0.74163(16) 1.02772(10) 0.0353(5) Uani 1 1 d . . . . .
H7 H 0.4280 0.6933 1.0011 0.053 Uiso 1 1 calc R U . . .
O6 O 0.4781(2) 0.70442(16) 0.88694(10) 0.0282(4) Uani 1 1 d . . . . .
O21 O 1.0462(3) 0.7962(3) 0.68802(12) 0.0527(7) Uani 1 1 d . . . . .
C22 C 1.1726(3) 0.8215(3) 0.7989(2) 0.0430(8) Uani 1 1 d . . . . .
H22A H 1.2307 0.7548 0.7879 0.064 Uiso 1 1 calc R U . . .
H22B H 1.1412 0.8182 0.8490 0.064 Uiso 1 1 calc R U . . .
H22C H 1.2291 0.8902 0.7913 0.064 Uiso 1 1 calc R U . . .
C21 C 1.0456(3) 0.8235(2) 0.75048(16) 0.0316(6) Uani 1 1 d . . . . .
C3 C 0.7971(3) 0.8711(3) 0.74752(14) 0.0290(6) Uani 1 1 d . . . . .
H3 H 0.8088 0.8468 0.6964 0.035 Uiso 1 1 calc R U . . .
C2 C 0.7572(3) 0.9954(3) 0.75026(14) 0.0312(6) Uani 1 1 d . . . . .
H2A H 0.6662 1.0069 0.7245 0.037 Uiso 1 1 calc R U . . .
H2B H 0.8311 1.0405 0.7255 0.037 Uiso 1 1 calc R U . . .
C1 C 0.7420(3) 1.0372(2) 0.82762(13) 0.0260(6) Uani 1 1 d . . . . .
H1A H 0.7102 1.1171 0.8268 0.031 Uiso 1 1 calc R U . . .
H1B H 0.8365 1.0351 0.8510 0.031 Uiso 1 1 calc R U . . .
C10 C 0.6371(3) 0.9682(2) 0.87334(12) 0.0179(5) Uani 1 1 d . . . . .
C9 C 0.6602(3) 0.99742(19) 0.95532(13) 0.0182(5) Uani 1 1 d . . . . .
C11 C 0.6361(3) 1.1264(2) 0.96880(14) 0.0219(5) Uani 1 1 d . . . . .
H11A H 0.6278 1.1644 0.9216 0.026 Uiso 1 1 calc R U . . .
H11B H 0.5440 1.1357 0.9938 0.026 Uiso 1 1 calc R U . . .
C12 C 0.7492(3) 1.1872(2) 1.01212(19) 0.0362(7) Uani 1 1 d . . . . .
H12A H 0.7566 1.1534 1.0607 0.043 Uiso 1 1 calc R U . . .
H12B H 0.8426 1.1802 0.9881 0.043 Uiso 1 1 calc R U . . .
C13 C 0.7076(3) 1.3108(2) 1.01788(17) 0.0322(6) Uani 1 1 d . . . . .
C14 C 0.7287(3) 1.3955(3) 0.96547(19) 0.0399(7) Uani 1 1 d . . . . .
H14 H 0.7758 1.3861 0.9207 0.048 Uiso 1 1 calc R U . . .
C15 C 0.6699(4) 1.4928(3) 0.9902(2) 0.0440(8) Uani 1 1 d . . . . .
H15 H 0.6720 1.5639 0.9665 0.053 Uiso 1 1 calc R U . . .
C4 C 0.6885(3) 0.7945(2) 0.78489(14) 0.0232(5) Uani 1 1 d . . . . .
C5 C 0.6682(3) 0.83849(19) 0.86303(13) 0.0189(5) Uani 1 1 d . . . . .
H5 H 0.7622 0.8260 0.8868 0.023 Uiso 1 1 calc R U . . .
C16 C 0.6325(3) 1.3613(3) 1.07141(17) 0.0341(7) Uani 1 1 d . . . . .
H16 H 0.6026 1.3241 1.1141 0.041 Uiso 1 1 calc R U . . .
C8 C 0.5594(3) 0.9279(2) 1.00279(13) 0.0213(5) Uani 1 1 d . . . . .
H8 H 0.4599 0.9509 0.9909 0.026 Uiso 1 1 calc R U . . .
C7 C 0.5730(3) 0.8001(2) 0.98825(13) 0.0231(5) Uani 1 1 d . . . . .
H7A H 0.6681 0.7746 1.0060 0.028 Uiso 1 1 calc R U . . .
C6 C 0.5636(3) 0.7735(2) 0.90849(13) 0.0214(5) Uani 1 1 d . . . . .
C17 C 0.5827(3) 0.9489(2) 1.08293(14) 0.0303(6) Uani 1 1 d . . . . .
H17A H 0.6822 0.9337 1.0951 0.045 Uiso 1 1 calc R U . . .
H17B H 0.5209 0.8985 1.1108 0.045 Uiso 1 1 calc R U . . .
H17C H 0.5599 1.0278 1.0943 0.045 Uiso 1 1 calc R U . . .
C20 C 0.4828(3) 0.9981(2) 0.85194(14) 0.0244(5) Uani 1 1 d . . . . .
H20A H 0.4550 1.0694 0.8751 0.037 Uiso 1 1 calc R U . . .
H20B H 0.4187 0.9375 0.8676 0.037 Uiso 1 1 calc R U . . .
H20C H 0.4767 1.0065 0.7996 0.037 Uiso 1 1 calc R U . . .
C19 C 0.5543(3) 0.7911(2) 0.73726(14) 0.0281(6) Uani 1 1 d . . . . .
H19A H 0.5134 0.8673 0.7340 0.042 Uiso 1 1 calc R U . . .
H19B H 0.4844 0.7394 0.7585 0.042 Uiso 1 1 calc R U . . .
H19C H 0.5798 0.7645 0.6891 0.042 Uiso 1 1 calc R U . . .
C18 C 0.7472(3) 0.6730(2) 0.78869(15) 0.0298(6) Uani 1 1 d . . . . .
H18A H 0.7729 0.6474 0.7403 0.045 Uiso 1 1 calc R U . . .
H18B H 0.6744 0.6226 0.8086 0.045 Uiso 1 1 calc R U . . .
H18C H 0.8315 0.6716 0.8196 0.045 Uiso 1 1 calc R U . . .

loop_
_atom_site_aniso_label
_atom_site_aniso_U_11
_atom_site_aniso_U_22
_atom_site_aniso_U_33
_atom_site_aniso_U_23
_atom_site_aniso_U_13
_atom_site_aniso_U_12
O3 0.0171(9) 0.0572(13) 0.0266(9) -0.0093(9) 0.0001(8) -0.0024(9)
O9 0.0160(8) 0.0199(8) 0.0238(8) 0.0013(7) -0.0047(6) -0.0014(7)
O15 0.0470(14) 0.0343(12) 0.0634(15) -0.0147(11) -0.0114(11) 0.0136(10)
O7 0.0443(12) 0.0274(10) 0.0342(10) -0.0021(8) 0.0118(9) -0.0180(9)
O6 0.0263(9) 0.0213(9) 0.0369(10) -0.0041(8) 0.0003(8) -0.0080(8)
O21 0.0408(13) 0.0755(18) 0.0418(12) -0.0207(12) 0.0066(10) 0.0106(13)
C22 0.0191(13) 0.0468(18) 0.063(2) -0.0150(16) -0.0038(14) -0.0022(13)
C21 0.0238(13) 0.0297(13) 0.0414(15) -0.0077(12) 0.0075(12) -0.0035(11)
C3 0.0200(12) 0.0462(16) 0.0207(11) -0.0033(12) -0.0013(10) -0.0037(12)
C2 0.0308(14) 0.0412(15) 0.0215(11) 0.0055(12) -0.0017(11) -0.0077(12)
C1 0.0260(13) 0.0278(13) 0.0240(12) 0.0047(10) -0.0028(10) -0.0086(11)
C10 0.0155(11) 0.0174(10) 0.0209(11) 0.0002(9) -0.0023(9) -0.0022(9)
C9 0.0152(11) 0.0166(11) 0.0228(11) -0.0006(9) -0.0019(9) -0.0026(9)
C11 0.0204(11) 0.0172(11) 0.0280(12) -0.0003(10) -0.0025(10) 0.0001(9)
C12 0.0249(14) 0.0252(13) 0.0584(18) -0.0148(13) -0.0095(13) 0.0033(11)
C13 0.0199(12) 0.0249(13) 0.0517(17) -0.0130(13) -0.0097(12) 0.0009(10)
C14 0.0345(16) 0.0327(15) 0.0525(18) -0.0063(14) 0.0032(14) 0.0041(13)
C15 0.0433(18) 0.0311(15) 0.0577(19) -0.0031(14) -0.0025(16) 0.0165(14)
C4 0.0177(11) 0.0283(12) 0.0238(11) -0.0068(10) -0.0025(10) 0.0013(10)
C5 0.0156(11) 0.0200(11) 0.0212(11) -0.0012(9) -0.0009(9) -0.0012(9)
C16 0.0286(14) 0.0298(13) 0.0438(16) -0.0097(12) -0.0102(12) 0.0055(12)
C8 0.0211(12) 0.0197(11) 0.0230(11) -0.0021(9) 0.0019(10) -0.0048(10)
C7 0.0263(13) 0.0185(11) 0.0245(11) 0.0006(9) 0.0029(10) -0.0080(10)
C6 0.0191(12) 0.0161(10) 0.0291(12) -0.0005(9) 0.0002(10) 0.0000(10)
C17 0.0382(15) 0.0295(13) 0.0232(12) -0.0031(11) 0.0061(11) -0.0110(12)
C20 0.0203(12) 0.0224(12) 0.0304(12) -0.0029(10) -0.0069(10) -0.0002(10)
C19 0.0219(13) 0.0347(14) 0.0277(12) -0.0079(11) -0.0052(10) 0.0001(12)
C18 0.0234(13) 0.0323(14) 0.0335(13) -0.0098(11) -0.0032(11) 0.0065(11)

loop_
_atom_type_symbol
_atom_type_description
_atom_type_scat_dispersion_real
_atom_type_scat_dispersion_imag
_atom_type_scat_source
C C 0.0181 0.0091 'International Tables Vol C Tables 4.2.6.8 and 6.1.1.4'
H H 0.0000 0.0000 'International Tables Vol C Tables 4.2.6.8 and 6.1.1.4'
O O 0.0492 0.0322 'International Tables Vol C Tables 4.2.6.8 and 6.1.1.4'

loop_
_geom_angle_atom_site_label_1
_geom_angle_atom_site_label_2
_geom_angle_atom_site_label_3
_geom_angle
_geom_angle_site_symmetry_1
_geom_angle_site_symmetry_3
_geom_angle_publ_flag
C21 O3 C3 120.1(2) . . ?
C9 O9 H9 109.5 . . ?
C16 O15 C15 106.4(3) . . ?
C7 O7 H7 109.5 . . ?
C21 C22 H22A 109.5 . . ?
C21 C22 H22B 109.5 . . ?
H22A C22 H22B 109.5 . . ?
C21 C22 H22C 109.5 . . ?
H22A C22 H22C 109.5 . . ?
H22B C22 H22C 109.5 . . ?
O21 C21 O3 124.1(3) . . ?
O21 C21 C22 124.9(3) . . ?
O3 C21 C22 111.0(3) . . ?
O3 C3 C2 106.1(2) . . ?
O3 C3 C4 108.7(2) . . ?
C2 C3 C4 113.0(2) . . ?
O3 C3 H3 109.7 . . ?
C2 C3 H3 109.7 . . ?
C4 C3 H3 109.7 . . ?
C3 C2 C1 111.6(2) . . ?
C3 C2 H2A 109.3 . . ?
C1 C2 H2A 109.3 . . ?
C3 C2 H2B 109.3 . . ?
C1 C2 H2B 109.3 . . ?
H2A C2 H2B 108.0 . . ?
C2 C1 C10 114.2(2) . . ?
C2 C1 H1A 108.7 . . ?
C10 C1 H1A 108.7 . . ?
C2 C1 H1B 108.7 . . ?
C10 C1 H1B 108.7 . . ?
H1A C1 H1B 107.6 . . ?
C1 C10 C20 109.8(2) . . ?
C1 C10 C5 109.3(2) . . ?
C20 C10 C5 111.49(19) . . ?
C1 C10 C9 109.28(19) . . ?
C20 C10 C9 109.1(2) . . ?
C5 C10 C9 107.79(18) . . ?
O9 C9 C8 104.80(18) . . ?
O9 C9 C11 111.17(19) . . ?
C8 C9 C11 109.87(19) . . ?
O9 C9 C10 109.73(18) . . ?
C8 C9 C10 110.73(18) . . ?
C11 C9 C10 110.42(19) . . ?
C12 C11 C9 116.5(2) . . ?
C12 C11 H11A 108.2 . . ?
C9 C11 H11A 108.2 . . ?
C12 C11 H11B 108.2 . . ?
C9 C11 H11B 108.2 . . ?
H11A C11 H11B 107.3 . . ?
C13 C12 C11 108.3(2) . . ?
C13 C12 H12A 110.0 . . ?
C11 C12 H12A 110.0 . . ?
C13 C12 H12B 110.0 . . ?
C11 C12 H12B 110.0 . . ?
H12A C12 H12B 108.4 . . ?
C16 C13 C14 105.6(3) . . ?
C16 C13 C12 127.5(3) . . ?
C14 C13 C12 126.7(3) . . ?
C15 C14 C13 107.9(3) . . ?
C15 C14 H14 126.0 . . ?
C13 C14 H14 126.0 . . ?
C14 C15 O15 108.7(3) . . ?
C14 C15 H15 125.6 . . ?
O15 C15 H15 125.6 . . ?
C3 C4 C18 109.4(2) . . ?
C3 C4 C19 107.5(2) . . ?
C18 C4 C19 107.2(2) . . ?
C3 C4 C5 108.0(2) . . ?
C18 C4 C5 108.2(2) . . ?
C19 C4 C5 116.4(2) . . ?
C6 C5 C4 115.76(19) . . ?
C6 C5 C10 107.85(19) . . ?
C4 C5 C10 117.5(2) . . ?
C6 C5 H5 104.8 . . ?
C4 C5 H5 104.8 . . ?
C10 C5 H5 104.8 . . ?
O15 C16 C13 111.2(3) . . ?
O15 C16 H16 124.4 . . ?
C13 C16 H16 124.4 . . ?
C17 C8 C9 112.7(2) . . ?
C17 C8 C7 108.6(2) . . ?
C9 C8 C7 111.9(2) . . ?
C17 C8 H8 107.8 . . ?
C9 C8 H8 107.8 . . ?
C7 C8 H8 107.8 . . ?
O7 C7 C6 111.3(2) . . ?
O7 C7 C8 109.2(2) . . ?
C6 C7 C8 111.7(2) . . ?
O7 C7 H7A 108.2 . . ?
C6 C7 H7A 108.2 . . ?
C8 C7 H7A 108.2 . . ?
O6 C6 C5 126.1(2) . . ?
O6 C6 C7 120.0(2) . . ?
C5 C6 C7 113.9(2) . . ?
C8 C17 H17A 109.5 . . ?
C8 C17 H17B 109.5 . . ?
H17A C17 H17B 109.5 . . ?
C8 C17 H17C 109.5 . . ?
H17A C17 H17C 109.5 . . ?
H17B C17 H17C 109.5 . . ?
C10 C20 H20A 109.5 . . ?
C10 C20 H20B 109.5 . . ?
H20A C20 H20B 109.5 . . ?
C10 C20 H20C 109.5 . . ?
H20A C20 H20C 109.5 . . ?
H20B C20 H20C 109.5 . . ?
C4 C19 H19A 109.5 . . ?
C4 C19 H19B 109.5 . . ?
H19A C19 H19B 109.5 . . ?
C4 C19 H19C 109.5 . . ?
H19A C19 H19C 109.5 . . ?
H19B C19 H19C 109.5 . . ?
C4 C18 H18A 109.5 . . ?
C4 C18 H18B 109.5 . . ?
H18A C18 H18B 109.5 . . ?
C4 C18 H18C 109.5 . . ?
H18A C18 H18C 109.5 . . ?
H18B C18 H18C 109.5 . . ?

loop_
_geom_bond_atom_site_label_1
_geom_bond_atom_site_label_2
_geom_bond_distance
_geom_bond_site_symmetry_2
_geom_bond_publ_flag
O3 C21 1.322(3) . ?
O3 C3 1.453(3) . ?
O9 C9 1.438(3) . ?
O9 H9 0.8400 . ?
O15 C16 1.351(4) . ?
O15 C15 1.388(5) . ?
O7 C7 1.418(3) . ?
O7 H7 0.8400 . ?
O6 C6 1.213(3) . ?
O21 C21 1.206(4) . ?
C22 C21 1.496(4) . ?
C22 H22A 0.9800 . ?
C22 H22B 0.9800 . ?
C22 H22C 0.9800 . ?
C3 C2 1.517(4) . ?
C3 C4 1.531(4) . ?
C3 H3 1.0000 . ?
C2 C1 1.528(4) . ?
C2 H2A 0.9900 . ?
C2 H2B 0.9900 . ?
C1 C10 1.537(3) . ?
C1 H1A 0.9900 . ?
C1 H1B 0.9900 . ?
C10 C20 1.547(3) . ?
C10 C5 1.571(3) . ?
C10 C9 1.579(3) . ?
C9 C8 1.534(3) . ?
C9 C11 1.559(3) . ?
C11 C12 1.516(4) . ?
C11 H11A 0.9900 . ?
C11 H11B 0.9900 . ?
C12 C13 1.514(4) . ?
C12 H12A 0.9900 . ?
C12 H12B 0.9900 . ?
C13 C16 1.358(4) . ?
C13 C14 1.411(5) . ?
C14 C15 1.355(4) . ?
C14 H14 0.9500 . ?
C15 H15 0.9500 . ?
C4 C18 1.540(4) . ?
C4 C19 1.543(3) . ?
C4 C5 1.555(3) . ?
C5 C6 1.507(3) . ?
C5 H5 1.0000 . ?
C16 H16 0.9500 . ?
C8 C17 1.527(3) . ?
C8 C7 1.538(3) . ?
C8 H8 1.0000 . ?
C7 C6 1.519(3) . ?
C7 H7A 1.0000 . ?
C17 H17A 0.9800 . ?
C17 H17B 0.9800 . ?
C17 H17C 0.9800 . ?
C20 H20A 0.9800 . ?
C20 H20B 0.9800 . ?
C20 H20C 0.9800 . ?
C19 H19A 0.9800 . ?
C19 H19B 0.9800 . ?
C19 H19C 0.9800 . ?
C18 H18A 0.9800 . ?
C18 H18B 0.9800 . ?
C18 H18C 0.9800 . ?

loop_
_geom_hbond_atom_site_label_D
_geom_hbond_atom_site_label_H
_geom_hbond_atom_site_label_A
_geom_hbond_distance_DH
_geom_hbond_distance_HA
_geom_hbond_distance_DA
_geom_hbond_angle_DHA
_geom_hbond_site_symmetry_A
C16 H16 O21 0.95 2.42 3.315(4) 156.4 4_675
C5 H5 O7 1.00 2.62 3.596(3) 164.3 2_567
C5 H5 O9 1.00 2.36 2.868(3) 110.3 .
O7 H7 O6 0.84 2.18 2.658(3) 116.0 .
O7 H7 O9 0.84 2.24 2.885(2) 133.5 2_467
O9 H9 O15 0.84 2.34 3.040(3) 141.6 2_577
C16 H16 O21 0.95 2.42 3.315(4) 156.4 4_675
C5 H5 O7 1.00 2.62 3.596(3) 164.3 2_567
C5 H5 O9 1.00 2.36 2.868(3) 110.3 .
O7 H7 O6 0.84 2.18 2.658(3) 116.0 .
O7 H7 O9 0.84 2.24 2.885(2) 133.5 2_467
O9 H9 O15 0.84 2.34 3.040(3) 141.6 2_577
C16 H16 O21 0.95 2.42 3.315(4) 156.4 4_675
C5 H5 O7 1.00 2.62 3.596(3) 164.3 2_567
C5 H5 O9 1.00 2.36 2.868(3) 110.3 .
O7 H7 O6 0.84 2.18 2.658(3) 116.0 .
O7 H7 O9 0.84 2.24 2.885(2) 133.5 2_467
O9 H9 O15 0.84 2.34 3.040(3) 141.6 2_577
O9 H9 O15 0.84 2.34 3.040(3) 141.6 2_577
O7 H7 O9 0.84 2.24 2.885(2) 133.5 2_467
O7 H7 O6 0.84 2.18 2.658(3) 116.0 .
C5 H5 O9 1.00 2.36 2.868(3) 110.3 .
C5 H5 O7 1.00 2.62 3.596(3) 164.3 2_567
C16 H16 O21 0.95 2.42 3.315(4) 156.4 4_675
O9 H9 O15 0.84 2.34 3.040(3) 141.6 2_577
O7 H7 O9 0.84 2.24 2.885(2) 133.5 2_467
O7 H7 O6 0.84 2.18 2.658(3) 116.0 .
C5 H5 O9 1.00 2.36 2.868(3) 110.3 .
C5 H5 O7 1.00 2.62 3.596(3) 164.3 2_567
C16 H16 O21 0.95 2.42 3.315(4) 156.4 4_675
O9 H9 O15 0.84 2.34 3.040(3) 141.6 2_577
O7 H7 O9 0.84 2.24 2.885(2) 133.5 2_467
O7 H7 O6 0.84 2.18 2.658(3) 116.0 .
C5 H5 O9 1.00 2.36 2.868(3) 110.3 .
C5 H5 O7 1.00 2.62 3.596(3) 164.3 2_567
C16 H16 O21 0.95 2.42 3.315(4) 156.4 4_675

loop_
_geom_torsion_atom_site_label_1
_geom_torsion_atom_site_label_2
_geom_torsion_atom_site_label_3
_geom_torsion_atom_site_label_4
_geom_torsion
_geom_torsion_site_symmetry_1
_geom_torsion_site_symmetry_2
_geom_torsion_site_symmetry_3
_geom_torsion_site_symmetry_4
_geom_torsion_publ_flag
C3 O3 C21 O21 0.6(4) . . . . ?
C3 O3 C21 C22 179.5(3) . . . . ?
C21 O3 C3 C2 -119.1(3) . . . . ?
C21 O3 C3 C4 119.1(3) . . . . ?
O3 C3 C2 C1 -60.1(3) . . . . ?
C4 C3 C2 C1 58.8(3) . . . . ?
C3 C2 C1 C10 -55.0(3) . . . . ?
C2 C1 C10 C20 -75.2(3) . . . . ?
C2 C1 C10 C5 47.4(3) . . . . ?
C2 C1 C10 C9 165.2(2) . . . . ?
C1 C10 C9 O9 -63.5(2) . . . . ?
C20 C10 C9 O9 176.39(18) . . . . ?
C5 C10 C9 O9 55.1(2) . . . . ?
C1 C10 C9 C8 -178.7(2) . . . . ?
C20 C10 C9 C8 61.2(2) . . . . ?
C5 C10 C9 C8 -60.1(2) . . . . ?
C1 C10 C9 C11 59.4(3) . . . . ?
C20 C10 C9 C11 -60.7(2) . . . . ?
C5 C10 C9 C11 178.03(19) . . . . ?
O9 C9 C11 C12 -9.7(3) . . . . ?
C8 C9 C11 C12 105.8(3) . . . . ?
C10 C9 C11 C12 -131.7(2) . . . . ?
C9 C11 C12 C13 179.0(2) . . . . ?
C11 C12 C13 C16 93.2(4) . . . . ?
C11 C12 C13 C14 -80.9(4) . . . . ?
C16 C13 C14 C15 1.7(4) . . . . ?
C12 C13 C14 C15 176.9(3) . . . . ?
C13 C14 C15 O15 -2.6(4) . . . . ?
C16 O15 C15 C14 2.4(4) . . . . ?
O3 C3 C4 C18 -54.8(3) . . . . ?
C2 C3 C4 C18 -172.2(2) . . . . ?
O3 C3 C4 C19 -170.8(2) . . . . ?
C2 C3 C4 C19 71.7(3) . . . . ?
O3 C3 C4 C5 62.7(3) . . . . ?
C2 C3 C4 C5 -54.7(3) . . . . ?
C3 C4 C5 C6 179.7(2) . . . . ?
C18 C4 C5 C6 -62.0(3) . . . . ?
C19 C4 C5 C6 58.7(3) . . . . ?
C3 C4 C5 C10 50.3(3) . . . . ?
C18 C4 C5 C10 168.6(2) . . . . ?
C19 C4 C5 C10 -70.7(3) . . . . ?
C1 C10 C5 C6 -179.98(19) . . . . ?
C20 C10 C5 C6 -58.4(2) . . . . ?
C9 C10 C5 C6 61.4(2) . . . . ?
C1 C10 C5 C4 -46.9(3) . . . . ?
C20 C10 C5 C4 74.7(3) . . . . ?
C9 C10 C5 C4 -165.6(2) . . . . ?
C15 O15 C16 C13 -1.4(3) . . . . ?
C14 C13 C16 O15 -0.2(3) . . . . ?
C12 C13 C16 O15 -175.3(3) . . . . ?
O9 C9 C8 C17 58.9(3) . . . . ?
C11 C9 C8 C17 -60.6(3) . . . . ?
C10 C9 C8 C17 177.2(2) . . . . ?
O9 C9 C8 C7 -63.8(2) . . . . ?
C11 C9 C8 C7 176.7(2) . . . . ?
C10 C9 C8 C7 54.4(3) . . . . ?
C17 C8 C7 O7 61.3(3) . . . . ?
C9 C8 C7 O7 -173.7(2) . . . . ?
C17 C8 C7 C6 -175.2(2) . . . . ?
C9 C8 C7 C6 -50.1(3) . . . . ?
C4 C5 C6 O6 -13.4(4) . . . . ?
C10 C5 C6 O6 120.6(3) . . . . ?
C4 C5 C6 C7 165.9(2) . . . . ?
C10 C5 C6 C7 -60.1(3) . . . . ?
O7 C7 C6 O6 -4.1(3) . . . . ?
C8 C7 C6 O6 -126.4(3) . . . . ?
O7 C7 C6 C5 176.6(2) . . . . ?
C8 C7 C6 C5 54.3(3) . . . . ?
